data_4301376
loop_
_publ_author_name
'Susan E. Latturner'
'Daniel Bilc'
'S. D. Mahanti'
'Mercouri G. Kanatzidis'

_publ_section_title
;
R3Au6+xAl26T (R = Ca, Sr, Eu, Yb; T = Early Transition Metal): a Large
Family of Compounds with a Stuffed BaHg11 Structure Type Grown from Aluminum
Flux
;
_journal_name_full 'Inorganic Chemistry'
_journal_page_first 1346
_journal_page_last 1355
_journal_paper_doi 10.1021/ic801095v
_journal_volume 48
_journal_year 2009
_chemical_formula_sum 'Al26 Au6.8 Ca3 Ti'
_chemical_formula_weight 2208.99
_chemical_name_systematic
; 
 ? 
;
_space_group_IT_number 221
_symmetry_cell_setting cubic
_symmetry_space_group_name_Hall '-P 4 2 3'
_symmetry_space_group_name_H-M 'P m -3 m'
_atom_sites_solution_primary direct
_atom_sites_solution_secondary difmap
_audit_creation_method SHELXL-97
_cell_angle_alpha 90.00
_cell_angle_beta 90.00
_cell_angle_gamma 90.00
_cell_formula_units_Z 1
_cell_length_a 8.6631(5)
_cell_length_b 8.6631(5)
_cell_length_c 8.6631(5)
_cell_measurement_reflns_used 10328
_cell_measurement_temperature 293(2)
_cell_measurement_theta_max 36.88
_cell_measurement_theta_min 11.59
_cell_volume 650.16(6)
_computing_cell_refinement 'Bruker SAINT software (Bruker, 1999)'
_computing_data_collection 'Bruker SMART software (Bruker, 1997)'
_computing_data_reduction 'Bruker SAINT software (Bruker, 1999)'
_computing_structure_refinement 'SHELXL-97 (Sheldrick, 1997)'
_computing_structure_solution 'SHELXS-97 (Sheldrick, 1990)'
_diffrn_ambient_temperature 293(2)
_diffrn_measured_fraction_theta_full 0.941
_diffrn_measured_fraction_theta_max 0.941
_diffrn_measurement_device_type 'CCD area detector (Bruker AXS)'
_diffrn_measurement_method 'phi and omega scans'
_diffrn_radiation_monochromator graphite
_diffrn_radiation_source 'fine-focus sealed tube'
_diffrn_radiation_type MoK\a
_diffrn_radiation_wavelength 0.71073
_diffrn_reflns_av_R_equivalents 0.0915
_diffrn_reflns_av_sigmaI/netI 0.0257
_diffrn_reflns_limit_h_max 14
_diffrn_reflns_limit_h_min -14
_diffrn_reflns_limit_k_max 13
_diffrn_reflns_limit_k_min -14
_diffrn_reflns_limit_l_max 14
_diffrn_reflns_limit_l_min -14
_diffrn_reflns_number 10328
_diffrn_reflns_theta_full 36.88
_diffrn_reflns_theta_max 36.88
_diffrn_reflns_theta_min 11.59
_exptl_absorpt_coefficient_mu 39.972
_exptl_absorpt_correction_type multi-scan
_exptl_absorpt_process_details SADABS
_exptl_crystal_colour silver
_exptl_crystal_density_diffrn 5.642
_exptl_crystal_density_method 'not measured'
_exptl_crystal_description spheroid
_exptl_crystal_F_000 957
_exptl_crystal_size_max 0.07
_exptl_crystal_size_mid 0.06
_exptl_crystal_size_min 0.06
_refine_diff_density_max 2.239
_refine_diff_density_min -1.155
_refine_diff_density_rms 0.275
_refine_ls_extinction_coef 0.0088(10)
_refine_ls_extinction_expression Fc^*^=kFc[1+0.001xFc^2^\l^3^/sin(2\q)]^-1/4^
_refine_ls_extinction_method SHELXL
_refine_ls_goodness_of_fit_ref 1.172
_refine_ls_matrix_type full
_refine_ls_number_parameters 23
_refine_ls_number_reflns 364
_refine_ls_number_restraints 0
_refine_ls_restrained_S_all 1.172
_refine_ls_R_factor_all 0.0448
_refine_ls_R_factor_gt 0.0357
_refine_ls_shift/su_max 0.000
_refine_ls_shift/su_mean 0.000
_refine_ls_structure_factor_coef Fsqd
_refine_ls_weighting_details 'calc w=1/[\s^2^(Fo^2^)+(0.0405P)^2^+1.9236P] where P=(Fo^2^+2Fc^2^)/3'
_refine_ls_weighting_scheme calc
_refine_ls_wR_factor_gt 0.0809
_refine_ls_wR_factor_ref 0.0834
_reflns_number_gt 310
_reflns_number_total 364
_reflns_threshold_expression >2sigma(I)
_cod_data_source_file ic801095v_si_001_05.cif
_cod_data_source_block 3sl165f
_cod_original_formula_sum 'Al26 Au6.80 Ca3 Ti'
_cod_database_code 4301376

loop_
_symmetry_equiv_pos_as_xyz
'x, y, z'
'-x, -y, z'
'-x, y, -z'
'x, -y, -z'
'z, x, y'
'z, -x, -y'
'-z, -x, y'
'-z, x, -y'
'y, z, x'
'-y, z, -x'
'y, -z, -x'
'-y, -z, x'
'y, x, -z'
'-y, -x, -z'
'y, -x, z'
'-y, x, z'
'x, z, -y'
'-x, z, y'
'-x, -z, -y'
'x, -z, y'
'z, y, -x'
'z, -y, x'
'-z, y, x'
'-z, -y, -x'
'-x, -y, -z'
'x, y, -z'
'x, -y, z'
'-x, y, z'
'-z, -x, -y'
'-z, x, y'
'z, x, -y'
'z, -x, y'
'-y, -z, -x'
'y, -z, x'
'-y, z, x'
'y, z, -x'
'-y, -x, z'
'y, x, z'
'-y, x, -z'
'y, -x, -z'
'-x, -z, y'
'x, -z, -y'
'x, z, y'
'-x, z, -y'
'-z, -y, x'
'-z, y, -x'
'z, -y, -x'
'z, y, x'

loop_
_atom_site_label
_atom_site_type_symbol
_atom_site_fract_x
_atom_site_fract_y
_atom_site_fract_z
_atom_site_U_iso_or_equiv
_atom_site_adp_type
_atom_site_occupancy
_atom_site_symmetry_multiplicity
_atom_site_calc_flag
_atom_site_refinement_flags
_atom_site_disorder_assembly
_atom_site_disorder_group
Ti1 Ti 0.5000 0.5000 0.5000 0.0029(7) Uani 1 48 d S . .
Ca1 Ca 0.5000 0.0000 0.0000 0.0182(8) Uani 1 16 d S . .
Au2 Au 0.0000 0.33541(10) 0.33541(10) 0.0102(3) Uani 0.510(8) 4 d SP . .
Al2 Al 0.0000 0.3669(10) 0.3669(10) 0.012(2) Uani 0.490(8) 4 d SP . .
Al3 Al 0.1732(2) 0.1732(2) 0.1732(2) 0.0148(7) Uani 1 6 d S . .
Al1 Al 0.5000 0.27121(18) 0.27121(18) 0.0086(6) Uani 1 4 d S . .
Au1 Au 0.0000 0.0000 0.0000 0.0134(4) Uani 0.799(12) 48 d SP . .

loop_
_atom_site_aniso_label
_atom_site_aniso_U_11
_atom_site_aniso_U_22
_atom_site_aniso_U_33
_atom_site_aniso_U_23
_atom_site_aniso_U_13
_atom_site_aniso_U_12
Ti1 0.0029(7) 0.0029(7) 0.0029(7) 0.000 0.000 0.000
Ca1 0.038(2) 0.0082(8) 0.0082(8) 0.000 0.000 0.000
Au2 0.0119(3) 0.0119(3) 0.0069(3) 0.000 0.000 -0.0049(3)
Al2 0.012(2) 0.012(2) 0.013(3) 0.000 0.000 0.002(2)
Al3 0.0148(7) 0.0148(7) 0.0148(7) 0.0003(6) 0.0003(6) 0.0003(6)
Al1 0.0104(10) 0.0077(7) 0.0077(7) -0.0008(6) 0.000 0.000
Au1 0.0134(4) 0.0134(4) 0.0134(4) 0.000 0.000 0.000

loop_
_atom_type_symbol
_atom_type_description
_atom_type_scat_dispersion_real
_atom_type_scat_dispersion_imag
_atom_type_scat_source
Al Al 0.0645 0.0514 'International Tables Vol C Tables 4.2.6.8 and 6.1.1.4'
Ca Ca 0.2262 0.3064 'International Tables Vol C Tables 4.2.6.8 and 6.1.1.4'
Ti Ti 0.2776 0.4457 'International Tables Vol C Tables 4.2.6.8 and 6.1.1.4'
Au Au -2.0133 8.8022 'International Tables Vol C Tables 4.2.6.8 and 6.1.1.4'

loop_
_geom_angle_atom_site_label_1
_geom_angle_atom_site_label_2
_geom_angle_atom_site_label_3
_geom_angle
_geom_angle_site_symmetry_1
_geom_angle_site_symmetry_3
_geom_angle_publ_flag
Al1 Ti1 Al1 60.0 33_666 29_666 ?
Al1 Ti1 Al1 60.0 33_666 25_666 ?
Al1 Ti1 Al1 60.0 29_666 25_666 ?
Al1 Ti1 Al1 120.0 33_666 . ?
Al1 Ti1 Al1 120.0 29_666 . ?
Al1 Ti1 Al1 180.0 25_666 . ?
Al1 Ti1 Al1 180.0 33_666 9 ?
Al1 Ti1 Al1 120.0 29_666 9 ?
Al1 Ti1 Al1 120.0 25_666 9 ?
Al1 Ti1 Al1 60.0 . 9 ?
Al1 Ti1 Al1 120.0 33_666 5 ?
Al1 Ti1 Al1 180.0 29_666 5 ?
Al1 Ti1 Al1 120.0 25_666 5 ?
Al1 Ti1 Al1 60.0 . 5 ?
Al1 Ti1 Al1 60.0 9 5 ?
Al1 Ti1 Al1 90.0 33_666 34_565 ?
Al1 Ti1 Al1 120.0 29_666 34_565 ?
Al1 Ti1 Al1 60.0 25_666 34_565 ?
Al1 Ti1 Al1 120.0 . 34_565 ?
Al1 Ti1 Al1 90.0 9 34_565 ?
Al1 Ti1 Al1 60.0 5 34_565 ?
Al1 Ti1 Al1 120.0 33_666 6_566 ?
Al1 Ti1 Al1 90.0 29_666 6_566 ?
Al1 Ti1 Al1 60.0 25_666 6_566 ?
Al1 Ti1 Al1 120.0 . 6_566 ?
Al1 Ti1 Al1 60.0 9 6_566 ?
Al1 Ti1 Al1 90.0 5 6_566 ?
Al1 Ti1 Al1 60.0 34_565 6_566 ?
Al1 Ti1 Al1 60.0 33_666 30_655 ?
Al1 Ti1 Al1 90.0 29_666 30_655 ?
Al1 Ti1 Al1 120.0 25_666 30_655 ?
Al1 Ti1 Al1 60.0 . 30_655 ?
Al1 Ti1 Al1 120.0 9 30_655 ?
Al1 Ti1 Al1 90.0 5 30_655 ?
Al1 Ti1 Al1 120.0 34_565 30_655 ?
Al1 Ti1 Al1 180.0 6_566 30_655 ?
Al1 Ti1 Al1 60.0 33_666 2_665 ?
Al1 Ti1 Al1 120.0 29_666 2_665 ?
Al1 Ti1 Al1 90.0 25_666 2_665 ?
Al1 Ti1 Al1 90.0 . 2_665 ?
Al1 Ti1 Al1 120.0 9 2_665 ?
Al1 Ti1 Al1 60.0 5 2_665 ?
Al1 Ti1 Al1 60.0 34_565 2_665 ?
Al1 Ti1 Al1 120.0 6_566 2_665 ?
Al1 Ti1 Al1 60.0 30_655 2_665 ?
Al1 Ti1 Al1 120.0 33_666 26_556 ?
Al1 Ti1 Al1 60.0 29_666 26_556 ?
Al1 Ti1 Al1 90.0 25_666 26_556 ?
Al1 Ti1 Al1 90.0 . 26_556 ?
Al1 Ti1 Al1 60.0 9 26_556 ?
Al1 Ti1 Al1 120.0 5 26_556 ?
Al1 Ti1 Al1 120.0 34_565 26_556 ?
Al1 Ti1 Al1 60.0 6_566 26_556 ?
Al1 Ti1 Al1 120.0 30_655 26_556 ?
Al1 Ti1 Al1 180.00(4) 2_665 26_556 ?
Al1 Ti1 Al1 90.0 33_666 10_656 ?
Al1 Ti1 Al1 60.0 29_666 10_656 ?
Al1 Ti1 Al1 120.0 25_666 10_656 ?
Al1 Ti1 Al1 60.0 . 10_656 ?
Al1 Ti1 Al1 90.0 9 10_656 ?
Al1 Ti1 Al1 120.0 5 10_656 ?
Al1 Ti1 Al1 180.0 34_565 10_656 ?
Al1 Ti1 Al1 120.0 6_566 10_656 ?
Al1 Ti1 Al1 60.0 30_655 10_656 ?
Al1 Ti1 Al1 120.0 2_665 10_656 ?
Al1 Ti1 Al1 60.0 26_556 10_656 ?
Au2 Ca1 Au2 180.000(13) 35_655 11 ?
Au2 Ca1 Au2 101.191(16) 35_655 27 ?
Au2 Ca1 Au2 78.809(16) 11 27 ?
Au2 Ca1 Au2 78.809(16) 35_655 3_655 ?
Au2 Ca1 Au2 101.191(16) 11 3_655 ?
Au2 Ca1 Au2 180.000(13) 27 3_655 ?
Au2 Ca1 Au2 101.190(16) 35_655 . ?
Au2 Ca1 Au2 78.810(16) 11 . ?
Au2 Ca1 Au2 127.72(4) 27 . ?
Au2 Ca1 Au2 52.28(4) 3_655 . ?
Au2 Ca1 Au2 78.810(16) 35_655 25_655 ?
Au2 Ca1 Au2 101.190(16) 11 25_655 ?
Au2 Ca1 Au2 52.28(4) 27 25_655 ?
Au2 Ca1 Au2 127.72(4) 3_655 25_655 ?
Au2 Ca1 Au2 180.00(3) . 25_655 ?
Au2 Ca1 Au2 127.72(4) 35_655 33_655 ?
Au2 Ca1 Au2 52.28(4) 11 33_655 ?
Au2 Ca1 Au2 101.190(16) 27 33_655 ?
Au2 Ca1 Au2 78.810(16) 3_655 33_655 ?
Au2 Ca1 Au2 101.191(16) . 33_655 ?
Au2 Ca1 Au2 78.809(16) 25_655 33_655 ?
Au2 Ca1 Au2 52.28(4) 35_655 9 ?
Au2 Ca1 Au2 127.72(4) 11 9 ?
Au2 Ca1 Au2 78.810(16) 27 9 ?
Au2 Ca1 Au2 101.190(16) 3_655 9 ?
Au2 Ca1 Au2 78.809(16) . 9 ?
Au2 Ca1 Au2 101.191(16) 25_655 9 ?
Au2 Ca1 Au2 180.00(4) 33_655 9 ?
Au2 Ca1 Al1 50.595(8) 35_655 . ?
Au2 Ca1 Al1 129.405(8) 11 . ?
Au2 Ca1 Al1 129.405(8) 27 . ?
Au2 Ca1 Al1 50.595(8) 3_655 . ?
Au2 Ca1 Al1 50.595(8) . . ?
Au2 Ca1 Al1 129.405(8) 25_655 . ?
Au2 Ca1 Al1 129.405(8) 33_655 . ?
Au2 Ca1 Al1 50.595(8) 9 . ?
Au2 Ca1 Al1 129.405(8) 35_655 25_655 ?
Au2 Ca1 Al1 50.595(8) 11 25_655 ?
Au2 Ca1 Al1 50.595(8) 27 25_655 ?
Au2 Ca1 Al1 129.405(8) 3_655 25_655 ?
Au2 Ca1 Al1 129.405(8) . 25_655 ?
Au2 Ca1 Al1 50.595(8) 25_655 25_655 ?
Au2 Ca1 Al1 50.595(8) 33_655 25_655 ?
Au2 Ca1 Al1 129.405(8) 9 25_655 ?
Al1 Ca1 Al1 180.00(4) . 25_655 ?
Au2 Ca1 Al1 129.405(8) 35_655 26 ?
Au2 Ca1 Al1 50.595(8) 11 26 ?
Au2 Ca1 Al1 129.405(8) 27 26 ?
Au2 Ca1 Al1 50.595(8) 3_655 26 ?
Au2 Ca1 Al1 50.595(8) . 26 ?
Au2 Ca1 Al1 129.405(8) 25_655 26 ?
Au2 Ca1 Al1 50.595(8) 33_655 26 ?
Au2 Ca1 Al1 129.405(8) 9 26 ?
Al1 Ca1 Al1 90.0 . 26 ?
Al1 Ca1 Al1 90.0 25_655 26 ?
Au2 Ca1 Al1 50.595(8) 35_655 2_655 ?
Au2 Ca1 Al1 129.405(8) 11 2_655 ?
Au2 Ca1 Al1 50.595(8) 27 2_655 ?
Au2 Ca1 Al1 129.405(8) 3_655 2_655 ?
Au2 Ca1 Al1 129.405(8) . 2_655 ?
Au2 Ca1 Al1 50.595(8) 25_655 2_655 ?
Au2 Ca1 Al1 129.405(8) 33_655 2_655 ?
Au2 Ca1 Al1 50.595(8) 9 2_655 ?
Al1 Ca1 Al1 90.0 . 2_655 ?
Al1 Ca1 Al1 90.0 25_655 2_655 ?
Al1 Ca1 Al1 180.0 26 2_655 ?
Al3 Au2 Al3 74.08(14) 26 . ?
Al3 Au2 Al2 128.37(15) 26 27_565 ?
Al3 Au2 Al2 128.37(15) . 27_565 ?
Al3 Au2 Al2 128.37(15) 26 3_655 ?
Al3 Au2 Al2 128.37(15) . 3_655 ?
Al2 Au2 Al2 77.9(4) 27_565 3_655 ?
Al3 Au2 Al1 132.83(7) 26 5 ?
Al3 Au2 Al1 70.75(6) . 5 ?
Al2 Au2 Al1 61.00(7) 27_565 5 ?
Al2 Au2 Al1 98.26(10) 3_655 5 ?
Al3 Au2 Al1 132.83(7) 26 . ?
Al3 Au2 Al1 70.75(6) . . ?
Al2 Au2 Al1 98.26(10) 27_565 . ?
Al2 Au2 Al1 61.00(7) 3_655 . ?
Al1 Au2 Al1 59.98(7) 5 . ?
Al3 Au2 Al1 70.75(6) 26 6_565 ?
Al3 Au2 Al1 132.83(7) . 6_565 ?
Al2 Au2 Al1 61.00(7) 27_565 6_565 ?
Al2 Au2 Al1 98.26(10) 3_655 6_565 ?
Al1 Au2 Al1 113.84(6) 5 6_565 ?
Al1 Au2 Al1 154.66(6) . 6_565 ?
Al3 Au2 Al1 70.75(6) 26 26 ?
Al3 Au2 Al1 132.83(7) . 26 ?
Al2 Au2 Al1 98.26(10) 27_565 26 ?
Al2 Au2 Al1 61.00(7) 3_655 26 ?
Al1 Au2 Al1 154.66(6) 5 26 ?
Al1 Au2 Al1 113.84(6) . 26 ?
Al1 Au2 Al1 59.98(7) 6_565 26 ?
Al3 Au2 Au2 124.36(4) 26 3_655 ?
Al3 Au2 Au2 124.36(4) . 3_655 ?
Al2 Au2 Au2 84.0(2) 27_565 3_655 ?
Al2 Au2 Au2 6.0(2) 3_655 3_655 ?
Al1 Au2 Au2 101.44(4) 5 3_655 ?
Al1 Au2 Au2 59.44(2) . 3_655 ?
Al1 Au2 Au2 101.44(4) 6_565 3_655 ?
Al1 Au2 Au2 59.44(2) 26 3_655 ?
Al3 Au2 Au2 124.36(4) 26 27_565 ?
Al3 Au2 Au2 124.36(4) . 27_565 ?
Al2 Au2 Au2 6.0(2) 27_565 27_565 ?
Al2 Au2 Au2 84.0(2) 3_655 27_565 ?
Al1 Au2 Au2 59.44(2) 5 27_565 ?
Al1 Au2 Au2 101.44(4) . 27_565 ?
Al1 Au2 Au2 59.44(2) 6_565 27_565 ?
Al1 Au2 Au2 101.44(4) 26 27_565 ?
Au2 Au2 Au2 90.0 3_655 27_565 ?
Al3 Au2 Ca1 75.05(2) 26 5 ?
Al3 Au2 Ca1 75.05(2) . 5 ?
Al2 Au2 Ca1 69.9(2) 27_565 5 ?
Al2 Au2 Ca1 147.82(19) 3_655 5 ?
Al1 Au2 Ca1 66.29(4) 5 5 ?
Al1 Au2 Ca1 122.95(3) . 5 ?
Al1 Au2 Ca1 66.29(4) 6_565 5 ?
Al1 Au2 Ca1 122.95(3) 26 5 ?
Au2 Au2 Ca1 153.86(2) 3_655 5 ?
Au2 Au2 Ca1 63.86(2) 27_565 5 ?
Al3 Au2 Ca1 75.05(2) 26 . ?
Al3 Au2 Ca1 75.05(2) . . ?
Al2 Au2 Ca1 147.82(19) 27_565 . ?
Al2 Au2 Ca1 69.9(2) 3_655 . ?
Al1 Au2 Ca1 122.95(3) 5 . ?
Al1 Au2 Ca1 66.29(4) . . ?
Al1 Au2 Ca1 122.95(3) 6_565 . ?
Al1 Au2 Ca1 66.29(4) 26 . ?
Au2 Au2 Ca1 63.86(2) 3_655 . ?
Au2 Au2 Ca1 153.86(2) 27_565 . ?
Ca1 Au2 Ca1 142.28(4) 5 . ?
Al2 Al2 Al2 90.0 27_565 3_655 ?
Al2 Al2 Au2 6.0(2) 27_565 27_565 ?
Al2 Al2 Au2 96.0(2) 3_655 27_565 ?
Al2 Al2 Au2 96.0(2) 27_565 3_655 ?
Al2 Al2 Au2 6.0(2) 3_655 3_655 ?
Au2 Al2 Au2 102.1(4) 27_565 3_655 ?
Al2 Al2 Al1 65.2(2) 27_565 5 ?
Al2 Al2 Al1 107.6(2) 3_655 5 ?
Au2 Al2 Al1 63.30(12) 27_565 5 ?
Au2 Al2 Al1 110.2(3) 3_655 5 ?
Al2 Al2 Al1 107.6(2) 27_565 . ?
Al2 Al2 Al1 65.2(2) 3_655 . ?
Au2 Al2 Al1 110.2(3) 27_565 . ?
Au2 Al2 Al1 63.30(12) 3_655 . ?
Al1 Al2 Al1 61.40(8) 5 . ?
Al2 Al2 Al1 65.2(2) 27_565 6_565 ?
Al2 Al2 Al1 107.6(2) 3_655 6_565 ?
Au2 Al2 Al1 63.30(12) 27_565 6_565 ?
Au2 Al2 Al1 110.2(3) 3_655 6_565 ?
Al1 Al2 Al1 117.70(10) 5 6_565 ?
Al1 Al2 Al1 170.4(5) . 6_565 ?
Al2 Al2 Al1 107.6(2) 27_565 26 ?
Al2 Al2 Al1 65.2(2) 3_655 26 ?
Au2 Al2 Al1 110.2(3) 27_565 26 ?
Au2 Al2 Al1 63.30(12) 3_655 26 ?
Al1 Al2 Al1 170.4(5) 5 26 ?
Al1 Al2 Al1 117.70(10) . 26 ?
Al1 Al2 Al1 61.40(8) 6_565 26 ?
Al2 Al2 Al3 126.71(7) 27_565 26 ?
Al2 Al2 Al3 126.71(7) 3_655 26 ?
Au2 Al2 Al3 122.11(11) 27_565 26 ?
Au2 Al2 Al3 122.11(11) 3_655 26 ?
Al1 Al2 Al3 121.8(4) 5 26 ?
Al1 Al2 Al3 121.8(4) . 26 ?
Al1 Al2 Al3 67.25(14) 6_565 26 ?
Al1 Al2 Al3 67.25(14) 26 26 ?
Al2 Al2 Al3 126.71(7) 27_565 . ?
Al2 Al2 Al3 126.71(7) 3_655 . ?
Au2 Al2 Al3 122.11(11) 27_565 . ?
Au2 Al2 Al3 122.11(11) 3_655 . ?
Al1 Al2 Al3 67.25(14) 5 . ?
Al1 Al2 Al3 67.25(14) . . ?
Al1 Al2 Al3 121.8(4) 6_565 . ?
Al1 Al2 Al3 121.8(4) 26 . ?
Al3 Al2 Al3 64.6(3) 26 . ?
Al2 Al2 Ca1 160.07(19) 27_565 . ?
Al2 Al2 Ca1 70.07(19) 3_655 . ?
Au2 Al2 Ca1 166.1(4) 27_565 . ?
Au2 Al2 Ca1 64.021(16) 3_655 . ?
Al1 Al2 Ca1 119.85(15) 5 . ?
Al1 Al2 Ca1 64.71(8) . . ?
Al1 Al2 Ca1 119.85(15) 6_565 . ?
Al1 Al2 Ca1 64.71(8) 26 . ?
Al3 Al2 Ca1 69.01(19) 26 . ?
Al3 Al2 Ca1 69.01(19) . . ?
Al2 Al2 Ca1 70.07(19) 27_565 5 ?
Al2 Al2 Ca1 160.07(19) 3_655 5 ?
Au2 Al2 Ca1 64.021(16) 27_565 5 ?
Au2 Al2 Ca1 166.1(4) 3_655 5 ?
Al1 Al2 Ca1 64.71(8) 5 5 ?
Al1 Al2 Ca1 119.85(15) . 5 ?
Al1 Al2 Ca1 64.71(8) 6_565 5 ?
Al1 Al2 Ca1 119.85(15) 26 5 ?
Al3 Al2 Ca1 69.01(19) 26 5 ?
Al3 Al2 Ca1 69.01(19) . 5 ?
Ca1 Al2 Ca1 129.9(4) . 5 ?
Au2 Al3 Au2 111.19(7) 9 5 ?
Au2 Al3 Au2 111.19(7) 9 . ?
Au2 Al3 Au2 111.19(7) 5 . ?
Au2 Al3 Au1 107.69(7) 9 . ?
Au2 Al3 Au1 107.69(7) 5 . ?
Au2 Al3 Au1 107.69(7) . . ?
Au2 Al3 Al2 4.75(13) 9 9 ?
Au2 Al3 Al2 108.92(10) 5 9 ?
Au2 Al3 Al2 108.92(10) . 9 ?
Au1 Al3 Al2 112.45(15) . 9 ?
Au2 Al3 Al2 108.92(10) 9 5 ?
Au2 Al3 Al2 4.75(13) 5 5 ?
Au2 Al3 Al2 108.92(10) . 5 ?
Au1 Al3 Al2 112.45(15) . 5 ?
Al2 Al3 Al2 106.34(17) 9 5 ?
Au2 Al3 Al2 108.92(10) 9 . ?
Au2 Al3 Al2 108.92(10) 5 . ?
Au2 Al3 Al2 4.75(13) . . ?
Au1 Al3 Al2 112.45(15) . . ?
Al2 Al3 Al2 106.34(17) 9 . ?
Al2 Al3 Al2 106.34(17) 5 . ?
Au2 Al3 Ca1 163.88(12) 9 5 ?
Au2 Al3 Ca1 62.109(5) 5 5 ?
Au2 Al3 Ca1 62.109(5) . 5 ?
Au1 Al3 Ca1 88.42(5) . 5 ?
Al2 Al3 Ca1 159.13(18) 9 5 ?
Al2 Al3 Ca1 63.17(3) 5 5 ?
Al2 Al3 Ca1 63.17(3) . 5 ?
Au2 Al3 Ca1 62.109(5) 9 . ?
Au2 Al3 Ca1 163.88(12) 5 . ?
Au2 Al3 Ca1 62.109(5) . . ?
Au1 Al3 Ca1 88.42(5) . . ?
Al2 Al3 Ca1 63.17(3) 9 . ?
Al2 Al3 Ca1 159.13(18) 5 . ?
Al2 Al3 Ca1 63.17(3) . . ?
Ca1 Al3 Ca1 119.925(5) 5 . ?
Au2 Al3 Ca1 62.109(5) 9 9 ?
Au2 Al3 Ca1 62.109(5) 5 9 ?
Au2 Al3 Ca1 163.88(12) . 9 ?
Au1 Al3 Ca1 88.42(5) . 9 ?
Al2 Al3 Ca1 63.17(3) 9 9 ?
Al2 Al3 Ca1 63.17(3) 5 9 ?
Al2 Al3 Ca1 159.13(18) . 9 ?
Ca1 Al3 Ca1 119.925(5) 5 9 ?
Ca1 Al3 Ca1 119.925(5) . 9 ?
Al2 Al1 Al2 109.9(5) . 9 ?
Al2 Al1 Al2 133.9(3) . 35_655 ?
Al2 Al1 Al2 49.7(4) 9 35_655 ?
Al2 Al1 Al2 49.7(4) . 3_655 ?
Al2 Al1 Al2 133.9(3) 9 3_655 ?
Al2 Al1 Al2 109.9(5) 35_655 3_655 ?
Al2 Al1 Al1 154.4(3) . 10_656 ?
Al2 Al1 Al1 94.8(3) 9 10_656 ?
Al2 Al1 Al1 59.30(4) 35_655 10_656 ?
Al2 Al1 Al1 107.95(15) 3_655 10_656 ?
Al2 Al1 Al1 94.8(3) . 30_655 ?
Al2 Al1 Al1 154.4(3) 9 30_655 ?
Al2 Al1 Al1 107.95(15) 35_655 30_655 ?
Al2 Al1 Al1 59.30(4) 3_655 30_655 ?
Al1 Al1 Al1 60.0 10_656 30_655 ?
Al2 Al1 Ti1 113.05(14) . . ?
Al2 Al1 Ti1 113.05(14) 9 . ?
Al2 Al1 Ti1 113.05(14) 35_655 . ?
Al2 Al1 Ti1 113.05(14) 3_655 . ?
Al1 Al1 Ti1 60.0 10_656 . ?
Al1 Al1 Ti1 60.0 30_655 . ?
Al2 Al1 Al1 107.95(15) . 9 ?
Al2 Al1 Al1 59.30(4) 9 9 ?
Al2 Al1 Al1 94.8(3) 35_655 9 ?
Al2 Al1 Al1 154.4(3) 3_655 9 ?
Al1 Al1 Al1 90.0 10_656 9 ?
Al1 Al1 Al1 120.0 30_655 9 ?
Ti1 Al1 Al1 60.0 . 9 ?
Al2 Al1 Al1 59.30(4) . 5 ?
Al2 Al1 Al1 107.95(15) 9 5 ?
Al2 Al1 Al1 154.4(3) 35_655 5 ?
Al2 Al1 Al1 94.8(3) 3_655 5 ?
Al1 Al1 Al1 120.0 10_656 5 ?
Al1 Al1 Al1 90.0 30_655 5 ?
Ti1 Al1 Al1 60.0 . 5 ?
Al1 Al1 Al1 60.0 9 5 ?
Al2 Al1 Au2 102.1(3) . 9 ?
Al2 Al1 Au2 7.9(2) 9 9 ?
Al2 Al1 Au2 55.70(19) 35_655 9 ?
Al2 Al1 Au2 129.52(13) 3_655 9 ?
Al1 Al1 Au2 102.67(3) 10_656 9 ?
Al1 Al1 Au2 162.19(3) 30_655 9 ?
Ti1 Al1 Au2 116.89(4) . 9 ?
Al1 Al1 Au2 60.01(4) 9 9 ?
Al1 Al1 Au2 103.47(2) 5 9 ?
Al2 Al1 Au2 7.9(2) . . ?
Al2 Al1 Au2 102.1(3) 9 . ?
Al2 Al1 Au2 129.52(13) 35_655 . ?
Al2 Al1 Au2 55.70(19) 3_655 . ?
Al1 Al1 Au2 162.19(3) 10_656 . ?
Al1 Al1 Au2 102.67(3) 30_655 . ?
Ti1 Al1 Au2 116.89(4) . . ?
Al1 Al1 Au2 103.47(2) 9 . ?
Al1 Al1 Au2 60.01(4) 5 . ?
Au2 Al1 Au2 94.23(6) 9 . ?
Al2 Al1 Au2 55.70(19) . 3_655 ?
Al2 Al1 Au2 129.52(13) 9 3_655 ?
Al2 Al1 Au2 102.1(3) 35_655 3_655 ?
Al2 Al1 Au2 7.9(2) 3_655 3_655 ?
Al1 Al1 Au2 103.47(2) 10_656 3_655 ?
Al1 Al1 Au2 60.01(4) 30_655 3_655 ?
Ti1 Al1 Au2 116.89(4) . 3_655 ?
Al1 Al1 Au2 162.19(3) 9 3_655 ?
Al1 Al1 Au2 102.67(3) 5 3_655 ?
Au2 Al1 Au2 126.23(8) 9 3_655 ?
Au2 Al1 Au2 61.13(4) . 3_655 ?
Al3 Au1 Al3 180.00(13) . 25 ?
Al3 Au1 Al3 70.5 . 28 ?
Al3 Au1 Al3 109.5 25 28 ?
Al3 Au1 Al3 109.5 . 2 ?
Al3 Au1 Al3 70.5 25 2 ?
Al3 Au1 Al3 70.5 28 2 ?
Al3 Au1 Al3 70.5 . 26 ?
Al3 Au1 Al3 109.5 25 26 ?
Al3 Au1 Al3 109.5 28 26 ?
Al3 Au1 Al3 180.00(19) 2 26 ?
Al3 Au1 Al3 109.5 . 3 ?
Al3 Au1 Al3 70.5 25 3 ?
Al3 Au1 Al3 70.5 28 3 ?
Al3 Au1 Al3 109.5 2 3 ?
Al3 Au1 Al3 70.5 26 3 ?
Al3 Au1 Al3 70.5 . 27 ?
Al3 Au1 Al3 109.5 25 27 ?
Al3 Au1 Al3 109.5 28 27 ?
Al3 Au1 Al3 70.5 2 27 ?
Al3 Au1 Al3 109.5 26 27 ?
Al3 Au1 Al3 180.00(19) 3 27 ?
Al3 Au1 Al3 109.5 . 4 ?
Al3 Au1 Al3 70.5 25 4 ?
Al3 Au1 Al3 180.00(13) 28 4 ?
Al3 Au1 Al3 109.5 2 4 ?
Al3 Au1 Al3 70.5 26 4 ?
Al3 Au1 Al3 109.5 3 4 ?
Al3 Au1 Al3 70.5 27 4 ?

loop_
_geom_bond_atom_site_label_1
_geom_bond_atom_site_label_2
_geom_bond_distance
_geom_bond_site_symmetry_2
_geom_bond_publ_flag
Ti1 Al1 2.803(2) 33_666 ?
Ti1 Al1 2.803(2) 29_666 ?
Ti1 Al1 2.803(2) 25_666 ?
Ti1 Al1 2.803(2) . ?
Ti1 Al1 2.803(2) 9 ?
Ti1 Al1 2.803(2) 5 ?
Ti1 Al1 2.803(2) 34_565 ?
Ti1 Al1 2.803(2) 6_566 ?
Ti1 Al1 2.803(2) 30_655 ?
Ti1 Al1 2.803(2) 2_665 ?
Ti1 Al1 2.803(2) 26_556 ?
Ti1 Al1 2.803(2) 10_656 ?
Ca1 Au2 3.2367(4) 35_655 ?
Ca1 Au2 3.2367(4) 11 ?
Ca1 Au2 3.2367(4) 27 ?
Ca1 Au2 3.2367(4) 3_655 ?
Ca1 Au2 3.2367(4) . ?
Ca1 Au2 3.2367(4) 25_655 ?
Ca1 Au2 3.2367(4) 33_655 ?
Ca1 Au2 3.2367(4) 9 ?
Ca1 Al1 3.323(2) . ?
Ca1 Al1 3.323(2) 25_655 ?
Ca1 Al1 3.323(2) 26 ?
Ca1 Al1 3.323(2) 2_655 ?
Au2 Al3 2.4903(13) 26 ?
Au2 Al3 2.4903(13) . ?
Au2 Al2 2.593(9) 27_565 ?
Au2 Al2 2.593(9) 3_655 ?
Au2 Al1 2.8040(10) 5 ?
Au2 Al1 2.8040(10) . ?
Au2 Al1 2.8040(10) 6_565 ?
Au2 Al1 2.8040(10) 26 ?
Au2 Au2 2.8517(17) 3_655 ?
Au2 Au2 2.8517(17) 27_565 ?
Au2 Ca1 3.2367(4) 5 ?
Al2 Al2 2.305(18) 27_565 ?
Al2 Al2 2.305(18) 3_655 ?
Al2 Au2 2.593(9) 27_565 ?
Al2 Au2 2.593(9) 3_655 ?
Al2 Al1 2.7453(14) 5 ?
Al2 Al1 2.7453(14) . ?
Al2 Al1 2.7453(14) 6_565 ?
Al2 Al1 2.7453(14) 26 ?
Al2 Al3 2.808(11) 26 ?
Al2 Al3 2.808(11) . ?
Al2 Ca1 3.381(5) 5 ?
Al3 Au2 2.4903(13) 9 ?
Al3 Au2 2.4903(13) 5 ?
Al3 Au1 2.598(3) . ?
Al3 Al2 2.808(11) 9 ?
Al3 Al2 2.808(11) 5 ?
Al3 Ca1 3.5380(2) 5 ?
Al3 Ca1 3.5380(2) 9 ?
Al1 Al2 2.7453(14) 9 ?
Al1 Al2 2.7453(14) 35_655 ?
Al1 Al2 2.7453(14) 3_655 ?
Al1 Al1 2.803(2) 10_656 ?
Al1 Al1 2.803(2) 30_655 ?
Al1 Al1 2.803(2) 9 ?
Al1 Al1 2.803(2) 5 ?
Al1 Au2 2.8040(10) 9 ?
Al1 Au2 2.8040(10) 3_655 ?
Au1 Al3 2.598(3) 25 ?
Au1 Al3 2.598(3) 28 ?
Au1 Al3 2.598(3) 2 ?
Au1 Al3 2.598(3) 26 ?
Au1 Al3 2.598(3) 3 ?
Au1 Al3 2.598(3) 27 ?
Au1 Al3 2.598(3) 4 ?
